data_2200715
loop_
_publ_author_name
'John M. Rowland'
'Gerardo J. Ibanez'
'Marilyn M. Olmstead'
'Michael Ruf'
'Pradip K. Mascharak'

_publ_section_title
;
 Nitrilotriacetanilide
;
_journal_issue 11
_journal_name_full 'Acta Crystallographica Section E'
_journal_page_first o1001
_journal_page_last o1003
_journal_paper_doi 10.1107/S1600536801015781
_journal_volume 57
_journal_year 2001
_chemical_formula_iupac 'C24 H24 N4 O3'
_chemical_formula_moiety 'C24 H24 N4 O3'
_chemical_formula_sum 'C24 H24 N4 O3'
_chemical_formula_weight 416.47
_chemical_name_common Nitrilotrisacetanilide
_chemical_name_systematic
;
Nitrilotriacetanilide
;
_space_group_IT_number 2
_symmetry_cell_setting triclinic
_symmetry_space_group_name_Hall '-P 1'
_symmetry_space_group_name_H-M 'P -1'
_cell_angle_alpha 84.684(6)
_cell_angle_beta 82.425(6)
_cell_angle_gamma 68.439(6)
_cell_formula_units_Z 2
_cell_length_a 8.411(2)
_cell_length_b 8.819(2)
_cell_length_c 14.886(4)
_cell_measurement_reflns_used 999
_cell_measurement_temperature 91(2)
_cell_measurement_theta_max 31.1
_cell_measurement_theta_min 2.5
_cell_volume 1016.8(4)
_computing_cell_refinement 'SAINT (Bruker, 2001)'
_computing_data_collection 'SMART (Bruker, 2000)'
_computing_data_reduction SAINT
_computing_molecular_graphics 'SHELXTL (Sheldrick, 1994)'
_computing_publication_material SHELXL97
_computing_structure_refinement 'SHELXL97 (Sheldrick, 1997)'
_computing_structure_solution 'SHELXS97 (Sheldrick, 1990)'
_diffrn_ambient_temperature 91(2)
_diffrn_detector_area_resol_mean 8.3
_diffrn_measured_fraction_theta_full .97
_diffrn_measured_fraction_theta_max .822
_diffrn_measurement_device_type 'Bruker SMART 1000'
_diffrn_measurement_method \w
_diffrn_radiation_monochromator graphite
_diffrn_radiation_source 'normal-focus sealed tube'
_diffrn_radiation_type MoK\a
_diffrn_radiation_wavelength .71073
_diffrn_reflns_av_R_equivalents .060
_diffrn_reflns_av_sigmaI/netI .060
_diffrn_reflns_limit_h_max 11
_diffrn_reflns_limit_h_min -11
_diffrn_reflns_limit_k_max 12
_diffrn_reflns_limit_k_min -12
_diffrn_reflns_limit_l_max 21
_diffrn_reflns_limit_l_min -20
_diffrn_reflns_number 7955,7827
_diffrn_reflns_theta_full 30.0
_diffrn_reflns_theta_max 30.5
_diffrn_reflns_theta_min 2.5
_diffrn_standards_number 0
_exptl_absorpt_coefficient_mu .092
_exptl_absorpt_correction_type none
_exptl_crystal_colour colorless
_exptl_crystal_density_diffrn 1.360
_exptl_crystal_density_method 'not measured'
_exptl_crystal_description plate
_exptl_crystal_F_000 440
_exptl_crystal_size_max .48
_exptl_crystal_size_mid .28
_exptl_crystal_size_min .04
_refine_diff_density_max .594
_refine_diff_density_min -.471
_refine_ls_extinction_method none
_refine_ls_goodness_of_fit_ref 1.234
_refine_ls_hydrogen_treatment constr
_refine_ls_matrix_type full
_refine_ls_number_parameters 281
_refine_ls_number_reflns 8879
_refine_ls_number_restraints 0
_refine_ls_restrained_S_all 1.234
_refine_ls_R_factor_all .087
_refine_ls_R_factor_gt .067
_refine_ls_shift/su_max .001
_refine_ls_shift/su_mean .001
_refine_ls_structure_factor_coef Fsqd
_refine_ls_weighting_details 'calc w = 1/[\s^2^(Fo^2^)+(0.0619P)^2^+3.3081P] where P = (Fo^2^+2Fc^2^)/3'
_refine_ls_weighting_scheme calc
_refine_ls_wR_factor_ref .239
_reflns_number_gt 6786
_reflns_number_total 8879
_reflns_threshold_expression I>2\s(I)
_cod_data_source_file ob6075.cif
_cod_data_source_block I
_cod_original_cell_volume 1016.7(4)
_cod_database_code 2200715
_cod_database_fobs_code 2200715

loop_
_symmetry_equiv_pos_as_xyz
'x, y, z'
'-x, -y, -z'

loop_
_atom_site_label
_atom_site_fract_x
_atom_site_fract_y
_atom_site_fract_z
_atom_site_U_iso_or_equiv
_atom_site_adp_type
_atom_site_calc_flag
_atom_site_refinement_flags
_atom_site_occupancy
_atom_site_disorder_assembly
_atom_site_disorder_group
_atom_site_type_symbol
O1 .9631(3) .8152(3) .36205(19) .0216(6) Uani d . 1 . . O
O2 .4162(3) .7777(3) .55058(18) .0183(6) Uani d . 1 . . O
O3 .5423(4) .6546(3) .20056(19) .0210(6) Uani d . 1 . . O
N1 .8131(4) .7963(4) .2485(2) .0166(7) Uani d . 1 . . N
H1 .7138 .7918 .2391 .020 Uiso calc R 1 . . H
N2 .1558(4) .8082(4) .5056(2) .0166(6) Uani d . 1 . . N
H2 .0931 .8385 .4597 .020 Uiso calc R 1 . . H
N3 .5089(4) .4272(4) .2757(2) .0154(6) Uani d . 1 . . N
H3 .5055 .3799 .3303 .018 Uiso calc R 1 . . H
N4 .5471(4) .7814(3) .3632(2) .0149(6) Uani d . 1 . . N
C1 .6751(5) .8216(5) .4029(2) .0165(7) Uani d . 1 . . C
H1A .7121 .7464 .4562 .020 Uiso calc R 1 . . H
H1B .6224 .9340 .4244 .020 Uiso calc R 1 . . H
C2 .8330(5) .8093(4) .3353(3) .0162(7) Uani d . 1 . . C
C3 .9313(5) .7890(4) .1700(3) .0166(8) Uani d . 1 . . C
C4 1.0639(5) .8493(5) .1653(3) .0194(8) Uani d . 1 . . C
H4 1.0831 .8931 .2171 .023 Uiso calc R 1 . . H
C5 1.1674(5) .8448(5) .0844(3) .0229(9) Uani d . 1 . . C
H5 1.2585 .8850 .0813 .027 Uiso calc R 1 . . H
C6 1.1408(5) .7826(5) .0078(3) .0232(9) Uani d . 1 . . C
H6 1.2114 .7822 -.0475 .028 Uiso calc R 1 . . H
C7 1.0093(5) .7208(5) .0132(3) .0240(9) Uani d . 1 . . C
H7 .9911 .6756 -.0383 .029 Uiso calc R 1 . . H
C8 .9049(5) .7255(5) .0939(3) .0208(8) Uani d . 1 . . C
H8 .8141 .6847 .0972 .025 Uiso calc R 1 . . H
C9 .3682(5) .8678(4) .3951(3) .0168(7) Uani d . 1 . . C
H9A .2947 .8503 .3534 .020 Uiso calc R 1 . . H
H9B .3466 .9861 .3930 .020 Uiso calc R 1 . . H
C10 .3155(5) .8141(4) .4920(3) .0158(7) Uani d . 1 . . C
C11 .0814(4) .7566(4) .5885(3) .0161(7) Uani d . 1 . . C
C12 -.0152(5) .6591(5) .5836(3) .0188(8) Uani d . 1 . . C
H12 -.0329 .6326 .5263 .023 Uiso calc R 1 . . H
C13 -.0855(5) .6006(5) .6629(3) .0247(9) Uani d . 1 . . C
H13 -.1515 .5343 .6597 .030 Uiso calc R 1 . . H
C14 -.0596(5) .6388(5) .7459(3) .0240(9) Uani d . 1 . . C
H14 -.1056 .5966 .7999 .029 Uiso calc R 1 . . H
C15 .0328(5) .7379(5) .7512(3) .0248(9) Uani d . 1 . . C
H15 .0485 .7651 .8088 .030 Uiso calc R 1 . . H
C16 .1030(5) .7984(5) .6726(3) .0192(8) Uani d . 1 . . C
H16 .1653 .8678 .6764 .023 Uiso calc R 1 . . H
C17 .5886(5) .6060(4) .3583(3) .0158(7) Uani d . 1 . . C
H17A .5252 .5669 .4103 .019 Uiso calc R 1 . . H
H17B .7131 .5477 .3622 .019 Uiso calc R 1 . . H
C18 .5407(5) .5682(4) .2698(3) .0158(7) Uani d . 1 . . C
C19 .4806(4) .3471(4) .2044(3) .0151(7) Uani d . 1 . . C
C20 .4276(5) .4260(5) .1226(3) .0184(8) Uani d . 1 . . C
H20 .4136 .5377 .1112 .022 Uiso calc R 1 . . H
C21 .3950(5) .3413(5) .0574(3) .0191(8) Uani d . 1 . . C
H21 .3608 .3951 .0010 .023 Uiso calc R 1 . . H
C22 .4121(5) .1786(5) .0739(3) .0221(8) Uani d . 1 . . C
H22 .3878 .1219 .0295 .027 Uiso calc R 1 . . H
C23 .4649(5) .0997(5) .1558(3) .0224(9) Uani d . 1 . . C
H23 .4780 -.0118 .1672 .027 Uiso calc R 1 . . H
C24 .4984(5) .1831(5) .2207(3) .0197(8) Uani d . 1 . . C
H24 .5337 .1287 .2768 .024 Uiso calc R 1 . . H

loop_
_atom_site_aniso_label
_atom_site_aniso_U_11
_atom_site_aniso_U_22
_atom_site_aniso_U_33
_atom_site_aniso_U_12
_atom_site_aniso_U_13
_atom_site_aniso_U_23
O1 .0223(14) .0245(14) .0206(14) -.0107(12) -.0066(11) .0017(13)
O2 .0201(14) .0192(13) .0153(13) -.0073(11) -.0027(11) .0021(12)
O3 .0279(15) .0201(14) .0173(14) -.0114(12) -.0044(11) .0023(12)
N1 .0130(15) .0197(15) .0164(16) -.0051(13) -.0027(12) .0016(14)
N2 .0160(15) .0185(15) .0147(15) -.0052(13) -.0049(12) .0022(14)
N3 .0183(16) .0159(14) .0127(15) -.0074(13) -.0021(12) .0013(13)
N4 .0151(15) .0112(13) .0175(15) -.0034(12) -.0020(12) -.0012(13)
C1 .0206(19) .0178(17) .0119(18) -.0077(15) -.0021(14) -.0006(16)
C2 .0188(18) .0115(15) .0190(19) -.0069(14) -.0017(14) .0012(15)
C3 .0170(18) .0138(17) .0152(18) -.0028(14) -.0006(14) .0043(15)
C4 .0174(18) .0187(18) .021(2) -.0056(15) -.0010(15) .0000(17)
C5 .0170(19) .0224(19) .029(2) -.0075(16) -.0027(16) .0012(19)
C6 .0162(19) .027(2) .021(2) -.0037(16) .0008(15) .0032(18)
C7 .025(2) .028(2) .019(2) -.0083(18) -.0052(16) -.0007(18)
C8 .0197(19) .026(2) .021(2) -.0126(17) -.0037(15) .0013(17)
C9 .0159(18) .0174(17) .0159(18) -.0053(15) -.0019(14) .0034(15)
C10 .0191(18) .0099(15) .0163(18) -.0035(14) .0000(14) -.0004(15)
C11 .0123(17) .0136(16) .0192(19) -.0014(14) -.0017(14) .0011(16)
C12 .0141(17) .0175(17) .022(2) -.0022(14) -.0017(15) -.0008(17)
C13 .0156(18) .0202(19) .036(3) -.0067(16) .0007(17) .0043(19)
C14 .0166(19) .0220(19) .026(2) -.0025(16) .0044(16) .0049(19)
C15 .025(2) .0216(19) .023(2) -.0036(17) .0016(17) -.0012(18)
C16 .0178(18) .0165(17) .022(2) -.0052(15) -.0004(15) -.0013(17)
C17 .0176(18) .0127(16) .0168(19) -.0048(14) -.0028(14) -.0012(15)
C18 .0132(17) .0165(17) .0165(18) -.0039(14) -.0005(13) -.0023(15)
C19 .0122(17) .0154(17) .0170(18) -.0036(14) -.0024(13) -.0022(15)
C20 .0172(18) .0194(18) .020(2) -.0079(16) -.0022(14) -.0004(16)
C21 .0188(18) .0241(19) .0154(19) -.0086(16) -.0034(14) .0007(16)
C22 .0194(19) .0224(19) .024(2) -.0051(16) -.0039(16) -.0086(18)
C23 .020(2) .0135(17) .032(2) -.0018(15) -.0090(17) -.0015(18)
C24 .0194(19) .0173(18) .021(2) -.0047(15) -.0047(15) .0008(16)

loop_
_atom_type_symbol
_atom_type_description
_atom_type_scat_dispersion_real
_atom_type_scat_dispersion_imag
_atom_type_scat_source
C C .0033 .0016 'International Tables Vol C Tables 4.2.6.8 and 6.1.1.4'
H H .0000 .0000 'International Tables Vol C Tables 4.2.6.8 and 6.1.1.4'
N N .0061 .0033 'International Tables Vol C Tables 4.2.6.8 and 6.1.1.4'
O O .0106 .0060 'International Tables Vol C Tables 4.2.6.8 and 6.1.1.4'

loop_
_geom_angle_atom_site_label_1
_geom_angle_atom_site_label_2
_geom_angle_atom_site_label_3
_geom_angle
_geom_angle_publ_flag
C2 N1 C3 128.5(3) no
C2 N1 H1 115.7 ?
C3 N1 H1 115.7 ?
C10 N2 C11 124.9(3) no
C10 N2 H2 117.5 ?
C11 N2 H2 117.5 ?
C18 N3 C19 127.7(3) no
C18 N3 H3 116.2 ?
C19 N3 H3 116.2 ?
C9 N4 C1 116.9(3) no
C9 N4 C17 112.8(3) no
C1 N4 C17 113.6(3) no
N4 C1 C2 112.3(3) ?
N4 C1 H1A 109.1 ?
C2 C1 H1A 109.1 ?
N4 C1 H1B 109.1 ?
C2 C1 H1B 109.1 ?
H1A C1 H1B 107.9 ?
O1 C2 N1 125.3(4) no
O1 C2 C1 120.0(4) no
N1 C2 C1 114.7(3) ?
C8 C3 C4 119.7(4) ?
C8 C3 N1 117.0(3) ?
C4 C3 N1 123.2(4) ?
C5 C4 C3 119.2(4) ?
C5 C4 H4 120.4 ?
C3 C4 H4 120.4 ?
C4 C5 C6 121.3(4) ?
C4 C5 H5 119.3 ?
C6 C5 H5 119.3 ?
C5 C6 C7 119.1(4) ?
C5 C6 H6 120.4 ?
C7 C6 H6 120.4 ?
C8 C7 C6 119.8(4) ?
C8 C7 H7 120.1 ?
C6 C7 H7 120.1 ?
C3 C8 C7 120.8(4) ?
C3 C8 H8 119.6 ?
C7 C8 H8 119.6 ?
N4 C9 C10 113.8(3) ?
N4 C9 H9A 108.8 ?
C10 C9 H9A 108.8 ?
N4 C9 H9B 108.8 ?
C10 C9 H9B 108.8 ?
H9A C9 H9B 107.7 ?
O2 C10 N2 124.5(4) no
O2 C10 C9 120.7(3) no
N2 C10 C9 114.8(3) ?
C16 C11 C12 119.7(4) ?
C16 C11 N2 122.6(3) ?
C12 C11 N2 117.7(3) ?
C13 C12 C11 119.9(4) ?
C13 C12 H12 120.0 ?
C11 C12 H12 120.0 ?
C14 C13 C12 120.0(4) ?
C14 C13 H13 120.0 ?
C12 C13 H13 120.0 ?
C13 C14 C15 120.4(4) ?
C13 C14 H14 119.8 ?
C15 C14 H14 119.8 ?
C14 C15 C16 120.4(4) ?
C14 C15 H15 119.8 ?
C16 C15 H15 119.8 ?
C11 C16 C15 119.6(4) ?
C11 C16 H16 120.2 ?
C15 C16 H16 120.2 ?
N4 C17 C18 110.8(3) ?
N4 C17 H17A 109.5 ?
C18 C17 H17A 109.5 ?
N4 C17 H17B 109.5 ?
C18 C17 H17B 109.5 ?
H17A C17 H17B 108.1 ?
O3 C18 N3 125.3(4) no
O3 C18 C17 121.4(3) no
N3 C18 C17 113.1(3) ?
C20 C19 C24 119.4(4) ?
C20 C19 N3 123.1(3) ?
C24 C19 N3 117.4(3) ?
C19 C20 C21 119.9(4) ?
C19 C20 H20 120.1 ?
C21 C20 H20 120.1 ?
C22 C21 C20 120.6(4) ?
C22 C21 H21 119.7 ?
C20 C21 H21 119.7 ?
C23 C22 C21 119.5(4) ?
C23 C22 H22 120.2 ?
C21 C22 H22 120.2 ?
C24 C23 C22 120.1(4) ?
C24 C23 H23 120.0 ?
C22 C23 H23 120.0 ?
C23 C24 C19 120.5(4) ?
C23 C24 H24 119.7 ?
C19 C24 H24 119.7 ?

loop_
_geom_bond_atom_site_label_1
_geom_bond_atom_site_label_2
_geom_bond_site_symmetry_2
_geom_bond_distance
_geom_bond_publ_flag
O1 C2 . 1.233(4) y
O2 C10 . 1.234(4) y
O3 C18 . 1.225(4) y
N1 C2 . 1.345(5) y
N1 C3 . 1.421(5) y
N1 H1 . .8800 ?
N2 C10 . 1.351(5) y
N2 C11 . 1.422(5) y
N2 H2 . .8800 ?
N3 C18 . 1.357(5) y
N3 C19 . 1.419(5) y
N3 H3 . .8800 ?
N4 C9 . 1.451(5) y
N4 C1 . 1.457(4) y
N4 C17 . 1.462(4) y
C1 C2 . 1.533(5) ?
C1 H1A . .9900 ?
C1 H1B . .9900 ?
C3 C8 . 1.385(5) ?
C3 C4 . 1.393(5) ?
C4 C5 . 1.385(6) ?
C4 H4 . .9500 ?
C5 C6 . 1.386(6) ?
C5 H5 . .9500 ?
C6 C7 . 1.393(6) ?
C6 H6 . .9500 ?
C7 C8 . 1.386(6) ?
C7 H7 . .9500 ?
C8 H8 . .9500 ?
C9 C10 . 1.536(5) ?
C9 H9A . .9900 ?
C9 H9B . .9900 ?
C11 C16 . 1.389(5) ?
C11 C12 . 1.395(5) ?
C12 C13 . 1.391(6) ?
C12 H12 . .9500 ?
C13 C14 . 1.373(6) ?
C13 H13 . .9500 ?
C14 C15 . 1.380(6) ?
C14 H14 . .9500 ?
C15 C16 . 1.391(6) ?
C15 H15 . .9500 ?
C16 H16 . .9500 ?
C17 C18 . 1.526(5) ?
C17 H17A . .9900 ?
C17 H17B . .9900 ?
C19 C20 . 1.387(5) ?
C19 C24 . 1.400(5) ?
C20 C21 . 1.389(5) ?
C20 H20 . .9500 ?
C21 C22 . 1.390(6) ?
C21 H21 . .9500 ?
C22 C23 . 1.388(6) ?
C22 H22 . .9500 ?
C23 C24 . 1.382(5) ?
C23 H23 . .9500 ?
C24 H24 . .9500 ?

loop_
_geom_hbond_atom_site_label_D
_geom_hbond_atom_site_label_H
_geom_hbond_atom_site_label_A
_geom_hbond_site_symmetry_A
_geom_hbond_distance_DH
_geom_hbond_distance_HA
_geom_hbond_distance_DA
_geom_hbond_angle_DHA
N3 H3 O2 2_666 .88 2.17 3.012(4) 161.4
N2 H2 O1 1_455 .88 2.00 2.830(4) 157.5
N1 H1 O3 . .88 2.35 3.153(4) 152.6
N1 H1 N4 . .88 2.18 2.665(5) 114.0

loop_
_cod_related_entry_id
_cod_related_entry_database
_cod_related_entry_code
1 ChemSpider 4401232
